data_7102473
loop_
_publ_author_name
'Rivas, Juan C Mareque'
'Salvagni, Emiliano'
'Parsons, Simon'

_publ_section_title
;
 Structures and reactivity of synthetic zinc(II) complexes resembling
 the active sites and reaction intermediates of aminopeptidases.
;
_journal_issue 4
_journal_name_full 'Chemical communications (Cambridge, England)'
_journal_page_first 460
_journal_page_last 461
_journal_paper_doi 10.1039/b314089j
_journal_year 2004
_chemical_formula_moiety '(C30 H52 N12 O6 Zn2)(ClO4)4(H2O)4'
_chemical_formula_sum 'C30 H60 Cl4 N12 O26 Zn2'
_chemical_formula_weight 1277.44
_chemical_name_systematic
;
?
;
_space_group_IT_number 2
_symmetry_cell_setting triclinic
_symmetry_space_group_name_Hall '-P 1'
_symmetry_space_group_name_H-M 'P -1'
_atom_sites_solution_hydrogens geom
_atom_sites_solution_primary direct
_atom_sites_solution_secondary difmap
_audit_creation_method SHELXL-97
_cell_angle_alpha 104.467(2)
_cell_angle_beta 101.407(2)
_cell_angle_gamma 98.007(2)
_cell_formula_units_Z 1
_cell_length_a 9.0776(10)
_cell_length_b 10.2002(11)
_cell_length_c 14.5845(16)
_cell_measurement_reflns_used 4981
_cell_measurement_temperature 150(2)
_cell_measurement_theta_max 29
_cell_measurement_theta_min 2
_cell_volume 1256.2(2)
_computing_structure_refinement 'SHELXL-97 (Sheldrick, 1997)'
_computing_structure_solution 'SHELXS-97 (Sheldrick, 1990)'
_diffrn_ambient_temperature 150(2)
_diffrn_measured_fraction_theta_full 0.893
_diffrn_measured_fraction_theta_max 0.893
_diffrn_measurement_device_type 'Bruker Smart Apex CCD'
_diffrn_measurement_method Omega
_diffrn_radiation_monochromator graphite
_diffrn_radiation_source 'fine-focus sealed tube'
_diffrn_radiation_type MoK\a
_diffrn_radiation_wavelength 0.71073
_diffrn_reflns_av_R_equivalents 0.0274
_diffrn_reflns_av_sigmaI/netI 0.0477
_diffrn_reflns_limit_h_max 11
_diffrn_reflns_limit_h_min -11
_diffrn_reflns_limit_k_max 13
_diffrn_reflns_limit_k_min -13
_diffrn_reflns_limit_l_max 18
_diffrn_reflns_limit_l_min -19
_diffrn_reflns_number 11411
_diffrn_reflns_theta_full 28.88
_diffrn_reflns_theta_max 28.88
_diffrn_reflns_theta_min 1.49
_exptl_absorpt_coefficient_mu 1.265
_exptl_absorpt_correction_T_max 1
_exptl_absorpt_correction_T_min 0.815
_exptl_absorpt_correction_type multi-scan
_exptl_absorpt_process_details Sadabs
_exptl_crystal_colour colourless
_exptl_crystal_density_diffrn 1.689
_exptl_crystal_density_method 'not measured'
_exptl_crystal_description block
_exptl_crystal_F_000 660
_exptl_crystal_size_max 0.35
_exptl_crystal_size_mid 0.18
_exptl_crystal_size_min 0.18
_refine_diff_density_max 1.317
_refine_diff_density_min -0.550
_refine_diff_density_rms 0.109
_refine_ls_extinction_method none
_refine_ls_goodness_of_fit_ref 1.069
_refine_ls_hydrogen_treatment mixed
_refine_ls_matrix_type full
_refine_ls_number_parameters 373
_refine_ls_number_reflns 5900
_refine_ls_number_restraints 0
_refine_ls_restrained_S_all 1.069
_refine_ls_R_factor_all 0.0657
_refine_ls_R_factor_gt 0.0543
_refine_ls_shift/su_max 0.003
_refine_ls_shift/su_mean 0.000
_refine_ls_structure_factor_coef Fsqd
_refine_ls_weighting_details 'calc w=1/[\s^2^(Fo^2^)+(0.0707P)^2^+1.5339P] where P=(Fo^2^+2Fc^2^)/3'
_refine_ls_weighting_scheme calc
_refine_ls_wR_factor_gt 0.1348
_refine_ls_wR_factor_ref 0.1438
_reflns_number_gt 4979
_reflns_number_total 5900
_reflns_threshold_expression >2sigma(I)
_cod_data_source_file b314089j.txt
_cod_data_source_block r71143b
_cod_depositor_comments
;
The following automatic conversions were performed:
'_symmetry_cell_setting' value 'Triclinic' changed to 'triclinic'
according to '/home/saulius/struct/CIF-dictionaries/cif_core.dic'
dictionary named 'cif_core.dic' version 2.4.1 from
2010-06-29.

'_exptl_absorpt_correction_type' value 'Multiscan' changed to
'multi-scan' according to
'/home/saulius/struct/CIF-dictionaries/cif_core.dic' dictionary named
'cif_core.dic' version 2.4.1 from 2010-06-29.

Automatic conversion script
Id: cif_fix_enum 1527 2010-12-29 10:47:43Z saulius 
;
_cod_original_sg_symbol_H-M P-1
_cod_database_code 7102473

loop_
_symmetry_equiv_pos_as_xyz
'x, y, z'
'-x, -y, -z'

loop_
_atom_site_label
_atom_site_type_symbol
_atom_site_fract_x
_atom_site_fract_y
_atom_site_fract_z
_atom_site_U_iso_or_equiv
_atom_site_adp_type
_atom_site_occupancy
_atom_site_symmetry_multiplicity
_atom_site_calc_flag
_atom_site_refinement_flags
_atom_site_disorder_assembly
_atom_site_disorder_group
Zn1 Zn 0.18940(4) 0.09907(4) 0.21145(3) 0.02095(12) Uani 1 1 d . . .
N1 N 0.1460(3) -0.0742(3) 0.2718(2) 0.0221(6) Uani 1 1 d . . .
N2 N 0.2732(3) 0.1961(3) 0.3605(2) 0.0223(6) Uani 1 1 d . . .
N7 N 0.2566(4) 0.4190(3) 0.3551(2) 0.0295(6) Uani 1 1 d . . .
H7NA H 0.2167 0.3873 0.2918 0.035 Uiso 1 1 calc R . .
H7NB H 0.2708 0.5079 0.3846 0.035 Uiso 1 1 calc R . .
N13 N -0.0603(4) -0.3207(3) 0.2760(2) 0.0287(6) Uani 1 1 d . . .
H13N H -0.1350 -0.3293 0.2200 0.048(13) Uiso 1 1 calc R . .
C1 C 0.2799(4) -0.0422(3) 0.3556(3) 0.0255(7) Uani 1 1 d . . .
H1A H 0.3711 -0.0636 0.3317 0.031 Uiso 1 1 calc R . .
H1B H 0.2604 -0.1005 0.3986 0.031 Uiso 1 1 calc R . .
C2 C 0.3109(4) 0.1080(3) 0.4128(2) 0.0235(6) Uani 1 1 d . . .
C3 C 0.3755(4) 0.1503(4) 0.5111(3) 0.0312(8) Uani 1 1 d . . .
H3A H 0.3991 0.0856 0.5459 0.037 Uiso 1 1 calc R . .
C4 C 0.4056(4) 0.2924(4) 0.5587(3) 0.0340(8) Uani 1 1 d . . .
H4A H 0.4548 0.3257 0.6263 0.041 Uiso 1 1 calc R . .
C5 C 0.3643(4) 0.3828(4) 0.5081(3) 0.0312(8) Uani 1 1 d . . .
H5A H 0.3814 0.4788 0.5404 0.037 Uiso 1 1 calc R . .
C6 C 0.2957(4) 0.3318(3) 0.4068(2) 0.0234(6) Uani 1 1 d . . .
C11 C 0.0001(4) -0.0676(3) 0.3026(3) 0.0244(7) Uani 1 1 d . . .
H11A H -0.0818 -0.0722 0.2452 0.029 Uiso 1 1 calc R . .
H11B H 0.0117 0.0227 0.3513 0.029 Uiso 1 1 calc R . .
C12 C -0.0499(4) -0.1823(3) 0.3464(3) 0.0277(7) Uani 1 1 d . . .
H12A H 0.0250 -0.1723 0.4083 0.033 Uiso 1 1 calc R . .
H12B H -0.1511 -0.1753 0.3609 0.033 Uiso 1 1 calc R . .
C13 C -0.1082(5) -0.4353(4) 0.3172(3) 0.0352(8) Uani 1 1 d . . .
H13A H -0.1140 -0.5242 0.2700 0.053 Uiso 1 1 calc R . .
H13B H -0.2090 -0.4302 0.3309 0.053 Uiso 1 1 calc R . .
H13C H -0.0331 -0.4267 0.3778 0.053 Uiso 1 1 calc R . .
C14 C 0.0885(5) -0.3286(3) 0.2477(3) 0.0308(8) Uani 1 1 d . . .
H14A H 0.0794 -0.4190 0.1997 0.037 Uiso 1 1 calc R . .
H14B H 0.1701 -0.3213 0.3060 0.037 Uiso 1 1 calc R . .
C15 C 0.1314(5) -0.2132(3) 0.2038(3) 0.0305(8) Uani 1 1 d . . .
H15A H 0.2299 -0.2204 0.1856 0.037 Uiso 1 1 calc R . .
H15B H 0.0521 -0.2244 0.1436 0.037 Uiso 1 1 calc R . .
O1W O -0.4526(3) -0.0104(3) 0.1873(2) 0.0444(7) Uani 1 1 d . . .
N3G N -0.3030(3) 0.0685(3) 0.0477(2) 0.0268(6) Uani 1 1 d . . .
H3GA H -0.3708 0.0335 0.0752 0.032 Uiso 1 1 calc R . .
O1G O -0.0227(3) 0.1124(2) 0.16264(18) 0.0276(5) Uani 1 1 d . . .
C1G C -0.0540(4) 0.2191(3) 0.1422(2) 0.0257(7) Uani 1 1 d . . .
O2G O 0.0369(3) 0.3308(3) 0.1619(2) 0.0431(7) Uani 1 1 d . . .
C2G C -0.2203(4) 0.2100(4) 0.0909(3) 0.0288(7) Uani 1 1 d . . .
H2GC H -0.2726 0.2588 0.1386 0.035 Uiso 1 1 calc R . .
H2GD H -0.2225 0.2573 0.0392 0.035 Uiso 1 1 calc R . .
C3G C -0.2768(4) -0.0081(3) -0.0328(2) 0.0233(7) Uani 1 1 d . . .
O3G O -0.1990(3) 0.0408(2) -0.08146(17) 0.0268(5) Uani 1 1 d . . .
C4G C -0.3413(4) -0.1619(4) -0.0632(2) 0.0286(7) Uani 1 1 d . . .
H4GA H -0.2724 -0.2081 -0.0261 0.034 Uiso 1 1 calc R . .
H4GB H -0.4431 -0.1788 -0.0486 0.034 Uiso 1 1 calc R . .
N4G N -0.3556(4) -0.2187(3) -0.1684(2) 0.0295(7) Uani 1 1 d . . .
H4GC H -0.358(5) -0.307(5) -0.181(3) 0.038(12) Uiso 1 1 d . . .
H4GD H -0.439(6) -0.214(5) -0.196(4) 0.042(14) Uiso 1 1 d . . .
Cl1 Cl 0.5215(4) 0.3958(3) -0.15431(16) 0.0367(6) Uani 0.613(6) 1 d P A 1
O11 O 0.4708(9) 0.5152(6) -0.1097(5) 0.072(2) Uani 0.613(6) 1 d P A 1
O21 O 0.6236(7) 0.4392(6) -0.2068(5) 0.0588(17) Uani 0.613(6) 1 d P A 1
O31 O 0.5949(13) 0.3426(12) -0.0801(7) 0.074(3) Uani 0.613(6) 1 d P A 1
O41 O 0.3904(7) 0.2880(7) -0.2220(4) 0.0469(15) Uani 0.613(6) 1 d P A 1
O2W O 0.1806(8) 0.3952(7) -0.0679(6) 0.084(3) Uani 0.613(6) 1 d P A 1
Cl1' Cl 0.4655(6) 0.3633(5) -0.1434(3) 0.0410(9) Uani 0.387(6) 1 d P A 2
O51 O 0.3283(16) 0.3842(14) -0.1134(10) 0.094(4) Uiso 0.387(6) 1 d P A 2
O61 O 0.542(2) 0.481(2) -0.1600(13) 0.108(5) Uiso 0.387(6) 1 d P A 2
O71 O 0.4413(16) 0.2591(15) -0.2309(11) 0.066(4) Uiso 0.387(6) 1 d P A 2
O81 O 0.558(2) 0.313(2) -0.0779(16) 0.073(6) Uiso 0.387(6) 1 d P A 2
O3W O 0.0612(10) 0.4609(10) 0.0094(7) 0.056(3) Uiso 0.387(6) 1 d P . 2
Cl2 Cl 0.77434(10) 0.24194(9) 0.40931(6) 0.0301(2) Uani 1 1 d . . .
O12 O 0.9297(4) 0.2847(4) 0.4080(3) 0.0658(10) Uani 1 1 d . . .
O22 O 0.7538(4) 0.2962(3) 0.5056(2) 0.0435(7) Uani 1 1 d . . .
O32 O 0.6750(4) 0.2902(3) 0.3415(2) 0.0540(9) Uani 1 1 d . . .
O42 O 0.7355(4) 0.0922(3) 0.3822(2) 0.0432(7) Uani 1 1 d . . .

loop_
_atom_site_aniso_label
_atom_site_aniso_U_11
_atom_site_aniso_U_22
_atom_site_aniso_U_33
_atom_site_aniso_U_23
_atom_site_aniso_U_13
_atom_site_aniso_U_12
Zn1 0.0252(2) 0.01600(19) 0.01917(19) 0.00459(14) 0.00197(14) 0.00161(13)
N1 0.0284(14) 0.0140(12) 0.0219(13) 0.0032(10) 0.0048(11) 0.0031(10)
N2 0.0250(14) 0.0184(13) 0.0199(13) 0.0041(11) 0.0015(11) 0.0001(10)
N7 0.0377(16) 0.0160(13) 0.0266(15) 0.0015(11) -0.0024(13) 0.0012(11)
N13 0.0348(16) 0.0196(14) 0.0266(15) 0.0071(12) -0.0005(12) -0.0005(11)
C1 0.0266(16) 0.0235(16) 0.0296(17) 0.0128(14) 0.0051(14) 0.0077(13)
C2 0.0213(15) 0.0241(16) 0.0238(16) 0.0084(13) 0.0029(12) 0.0008(12)
C3 0.0326(19) 0.038(2) 0.0243(17) 0.0169(15) 0.0029(14) 0.0043(15)
C4 0.036(2) 0.041(2) 0.0166(16) 0.0042(15) 0.0014(14) -0.0040(16)
C5 0.0358(19) 0.0261(17) 0.0221(16) -0.0018(14) 0.0034(14) -0.0039(14)
C6 0.0237(16) 0.0208(15) 0.0217(16) 0.0034(13) 0.0030(13) -0.0004(12)
C11 0.0256(16) 0.0181(15) 0.0287(17) 0.0072(13) 0.0046(13) 0.0033(12)
C12 0.0305(18) 0.0211(16) 0.0320(18) 0.0082(14) 0.0089(14) 0.0045(13)
C13 0.042(2) 0.0201(17) 0.044(2) 0.0136(16) 0.0101(18) 0.0004(15)
C14 0.049(2) 0.0176(16) 0.0273(18) 0.0051(14) 0.0142(16) 0.0070(14)
C15 0.051(2) 0.0168(15) 0.0255(17) 0.0040(13) 0.0154(16) 0.0064(14)
O1W 0.0442(17) 0.0512(18) 0.0349(15) 0.0124(14) 0.0075(13) 0.0025(14)
N3G 0.0244(14) 0.0332(16) 0.0192(13) 0.0046(12) 0.0029(11) 0.0026(12)
O1G 0.0268(12) 0.0252(12) 0.0293(13) 0.0107(10) -0.0001(10) 0.0046(9)
C1G 0.0308(17) 0.0207(15) 0.0202(15) -0.0003(13) 0.0013(13) 0.0051(13)
O2G 0.0441(16) 0.0194(12) 0.0491(17) 0.0048(12) -0.0150(13) -0.0018(11)
C2G 0.0310(18) 0.0262(17) 0.0244(17) 0.0011(14) 0.0005(14) 0.0104(14)
C3G 0.0209(15) 0.0253(16) 0.0187(15) 0.0049(13) -0.0031(12) 0.0025(12)
O3G 0.0352(13) 0.0193(11) 0.0232(12) 0.0033(9) 0.0076(10) 0.0011(9)
C4G 0.0338(18) 0.0257(17) 0.0220(16) 0.0057(14) 0.0047(14) -0.0027(14)
N4G 0.0313(17) 0.0248(16) 0.0252(15) 0.0027(12) 0.0042(13) -0.0060(12)
Cl1 0.0516(15) 0.0277(11) 0.0257(9) 0.0078(7) -0.0007(9) 0.0053(9)
O11 0.110(6) 0.037(3) 0.074(4) 0.016(3) 0.034(4) 0.018(3)
O21 0.063(4) 0.051(3) 0.060(4) 0.025(3) 0.007(3) -0.002(3)
O31 0.072(6) 0.088(7) 0.056(5) 0.048(5) -0.026(4) 0.006(5)
O41 0.038(3) 0.056(4) 0.038(3) 0.013(3) -0.003(3) -0.004(3)
O2W 0.066(4) 0.062(4) 0.090(5) 0.016(4) -0.026(4) -0.022(3)
Cl1' 0.047(2) 0.040(2) 0.0328(16) 0.0133(14) 0.0016(15) 0.0044(16)
Cl2 0.0374(5) 0.0253(4) 0.0280(4) 0.0085(3) 0.0081(3) 0.0057(3)
O12 0.047(2) 0.068(2) 0.084(3) 0.019(2) 0.0294(19) 0.0033(17)
O22 0.063(2) 0.0398(16) 0.0288(14) 0.0072(12) 0.0122(14) 0.0168(14)
O32 0.080(2) 0.0377(17) 0.0363(16) 0.0133(14) -0.0101(16) 0.0140(16)
O42 0.066(2) 0.0263(14) 0.0398(16) 0.0116(12) 0.0147(14) 0.0111(13)

loop_
_atom_type_symbol
_atom_type_description
_atom_type_scat_dispersion_real
_atom_type_scat_dispersion_imag
_atom_type_scat_source
C C 0.0033 0.0016 'International Tables Vol C Tables 4.2.6.8 and 6.1.1.4'
H H 0.0000 0.0000 'International Tables Vol C Tables 4.2.6.8 and 6.1.1.4'
Cl Cl 0.1484 0.1585 'International Tables Vol C Tables 4.2.6.8 and 6.1.1.4'
N N 0.0061 0.0033 'International Tables Vol C Tables 4.2.6.8 and 6.1.1.4'
O O 0.0106 0.0060 'International Tables Vol C Tables 4.2.6.8 and 6.1.1.4'
Zn Zn 0.2839 1.4301 'International Tables Vol C Tables 4.2.6.8 and 6.1.1.4'

loop_
_geom_angle_atom_site_label_1
_geom_angle_atom_site_label_2
_geom_angle_atom_site_label_3
_geom_angle
_geom_angle_site_symmetry_1
_geom_angle_site_symmetry_3
O1G Zn1 N2 112.98(11) . .
O1G Zn1 O3G 94.14(10) . 2
N2 Zn1 O3G 151.52(11) . 2
O1G Zn1 N4G 115.76(13) . 2
N2 Zn1 N4G 95.38(11) . 2
O3G Zn1 N4G 79.54(11) 2 2
O1G Zn1 N1 98.61(10) . .
N2 Zn1 N1 78.78(10) . .
O3G Zn1 N1 89.08(10) 2 .
N4G Zn1 N1 144.29(13) 2 .
C1 N1 C11 112.5(3) . .
C1 N1 C15 111.6(3) . .
C11 N1 C15 108.4(3) . .
C1 N1 Zn1 102.31(19) . .
C11 N1 Zn1 106.54(19) . .
C15 N1 Zn1 115.5(2) . .
C6 N2 C2 119.2(3) . .
C6 N2 Zn1 127.5(2) . .
C2 N2 Zn1 113.3(2) . .
C6 N7 H7NA 120.0 . .
C6 N7 H7NB 120.0 . .
H7NA N7 H7NB 120.0 . .
C13 N13 C14 111.9(3) . .
C13 N13 C12 111.1(3) . .
C14 N13 C12 110.2(3) . .
C13 N13 H13N 107.8 . .
C14 N13 H13N 107.8 . .
C12 N13 H13N 107.8 . .
N1 C1 C2 110.7(3) . .
N1 C1 H1A 109.5 . .
C2 C1 H1A 109.5 . .
N1 C1 H1B 109.5 . .
C2 C1 H1B 109.5 . .
H1A C1 H1B 108.1 . .
N2 C2 C3 123.1(3) . .
N2 C2 C1 115.7(3) . .
C3 C2 C1 121.1(3) . .
C2 C3 C4 117.8(3) . .
C2 C3 H3A 121.1 . .
C4 C3 H3A 121.1 . .
C5 C4 C3 120.1(3) . .
C5 C4 H4A 120.0 . .
C3 C4 H4A 120.0 . .
C4 C5 C6 119.1(3) . .
C4 C5 H5A 120.4 . .
C6 C5 H5A 120.4 . .
N7 C6 N2 119.2(3) . .
N7 C6 C5 120.2(3) . .
N2 C6 C5 120.6(3) . .
N1 C11 C12 114.1(3) . .
N1 C11 H11A 108.7 . .
C12 C11 H11A 108.7 . .
N1 C11 H11B 108.7 . .
C12 C11 H11B 108.7 . .
H11A C11 H11B 107.6 . .
N13 C12 C11 109.9(3) . .
N13 C12 H12A 109.7 . .
C11 C12 H12A 109.7 . .
N13 C12 H12B 109.7 . .
C11 C12 H12B 109.7 . .
H12A C12 H12B 108.2 . .
N13 C13 H13A 109.5 . .
N13 C13 H13B 109.5 . .
H13A C13 H13B 109.5 . .
N13 C13 H13C 109.5 . .
H13A C13 H13C 109.5 . .
H13B C13 H13C 109.5 . .
N13 C14 C15 110.4(3) . .
N13 C14 H14A 109.6 . .
C15 C14 H14A 109.6 . .
N13 C14 H14B 109.6 . .
C15 C14 H14B 109.6 . .
H14A C14 H14B 108.1 . .
N1 C15 C14 112.6(3) . .
N1 C15 H15A 109.1 . .
C14 C15 H15A 109.1 . .
N1 C15 H15B 109.1 . .
C14 C15 H15B 109.1 . .
H15A C15 H15B 107.8 . .
C3G N3G C2G 120.2(3) . .
C3G N3G H3GA 119.9 . .
C2G N3G H3GA 119.9 . .
C1G O1G Zn1 120.9(2) . .
O2G C1G O1G 125.9(3) . .
O2G C1G C2G 118.0(3) . .
O1G C1G C2G 116.1(3) . .
N3G C2G C1G 112.4(3) . .
N3G C2G H2GC 109.1 . .
C1G C2G H2GC 109.1 . .
N3G C2G H2GD 109.1 . .
C1G C2G H2GD 109.1 . .
H2GC C2G H2GD 107.9 . .
O3G C3G N3G 122.5(3) . .
O3G C3G C4G 119.7(3) . .
N3G C3G C4G 117.8(3) . .
C3G O3G Zn1 114.9(2) . 2
N4G C4G C3G 109.2(3) . .
N4G C4G H4GA 109.8 . .
C3G C4G H4GA 109.8 . .
N4G C4G H4GB 109.8 . .
C3G C4G H4GB 109.8 . .
H4GA C4G H4GB 108.3 . .
C4G N4G Zn1 109.4(2) . 2
C4G N4G H4GC 108(3) . .
Zn1 N4G H4GC 118(3) 2 .
C4G N4G H4GD 107(3) . .
Zn1 N4G H4GD 109(3) 2 .
H4GC N4G H4GD 104(4) . .
O21 Cl1 O11 105.8(4) . .
O21 Cl1 O31 111.8(6) . .
O11 Cl1 O31 108.6(6) . .
O21 Cl1 O41 110.0(4) . .
O11 Cl1 O41 111.2(5) . .
O31 Cl1 O41 109.4(5) . .
O81 Cl1' O71 102.2(11) . .
O81 Cl1' O61 113.1(11) . .
O71 Cl1' O61 104.8(11) . .
O81 Cl1' O51 110.1(11) . .
O71 Cl1' O51 113.7(9) . .
O61 Cl1' O51 112.5(10) . .
O12 Cl2 O32 110.1(2) . .
O12 Cl2 O22 109.7(2) . .
O32 Cl2 O22 109.6(2) . .
O12 Cl2 O42 109.5(2) . .
O32 Cl2 O42 109.05(19) . .
O22 Cl2 O42 108.86(18) . .

loop_
_geom_bond_atom_site_label_1
_geom_bond_atom_site_label_2
_geom_bond_distance
_geom_bond_site_symmetry_2
Zn1 O1G 1.952(2) .
Zn1 N2 2.085(3) .
Zn1 O3G 2.094(2) 2
Zn1 N4G 2.099(3) 2
Zn1 N1 2.185(3) .
N1 C1 1.476(4) .
N1 C11 1.484(4) .
N1 C15 1.485(4) .
N2 C6 1.346(4) .
N2 C2 1.354(4) .
N7 C6 1.343(4) .
N7 H7NA 0.8800 .
N7 H7NB 0.8800 .
N13 C13 1.493(4) .
N13 C14 1.495(5) .
N13 C12 1.502(4) .
N13 H13N 0.9300 .
C1 C2 1.507(5) .
C1 H1A 0.9900 .
C1 H1B 0.9900 .
C2 C3 1.368(5) .
C3 C4 1.404(5) .
C3 H3A 0.9500 .
C4 C5 1.366(5) .
C4 H4A 0.9500 .
C5 C6 1.415(5) .
C5 H5A 0.9500 .
C11 C12 1.525(5) .
C11 H11A 0.9900 .
C11 H11B 0.9900 .
C12 H12A 0.9900 .
C12 H12B 0.9900 .
C13 H13A 0.9800 .
C13 H13B 0.9800 .
C13 H13C 0.9800 .
C14 C15 1.515(5) .
C14 H14A 0.9900 .
C14 H14B 0.9900 .
C15 H15A 0.9900 .
C15 H15B 0.9900 .
N3G C3G 1.323(4) .
N3G C2G 1.449(4) .
N3G H3GA 0.8800 .
O1G C1G 1.253(4) .
C1G O2G 1.242(4) .
C1G C2G 1.525(5) .
C2G H2GC 0.9900 .
C2G H2GD 0.9900 .
C3G O3G 1.236(4) .
C3G C4G 1.515(5) .
O3G Zn1 2.094(2) 2
C4G N4G 1.471(4) .
C4G H4GA 0.9900 .
C4G H4GB 0.9900 .
N4G Zn1 2.099(3) 2
N4G H4GC 0.87(5) .
N4G H4GD 0.80(5) .
Cl1 O21 1.407(7) .
Cl1 O11 1.413(7) .
Cl1 O31 1.421(8) .
Cl1 O41 1.493(6) .
Cl1' O81 1.38(2) .
Cl1' O71 1.397(15) .
Cl1' O61 1.399(18) .
Cl1' O51 1.425(15) .
O3W O3W 1.478(18) 2_565
Cl2 O12 1.423(3) .
Cl2 O32 1.431(3) .
Cl2 O22 1.435(3) .
Cl2 O42 1.452(3) .
